data_7134135
loop_
_publ_author_name
'Durfy, Connor'
'Huang, Michelle'
'Zurakowski, Joseph A.'
'Boyle, Paul D.'
'Drover, Marcus W.'

_publ_section_title
;
 Ring Strain Governs Transmetalation Behaviour at a Tucked-In Iron Complex
;
_journal_name_full 'Chemical Communications'
_journal_paper_doi 10.1039/D4CC06176D
_journal_year 2025
_chemical_formula_moiety 'C50 H70 Cl Fe P4 Rh'
_chemical_formula_sum 'C50 H70 Cl Fe P4 Rh'
_chemical_formula_weight 989.15
_space_group_crystal_system monoclinic
_space_group_IT_number 14
_space_group_name_Hall '-P 2ybc'
_space_group_name_H-M_alt 'P 1 21/c 1'
_atom_sites_solution_hydrogens geom
_atom_sites_solution_primary dual
_atom_sites_solution_secondary difmap
_audit_creation_date 2024-08-30
_audit_creation_method
;
Olex2 1.5
(compiled 2024.01.12 svn.r2f8d729c for OlexSys, GUI svn.r6928)
;
_audit_update_record
;
2024-08-30 deposited with the CCDC.	2025-01-07 downloaded from the CCDC.
;
_cell_angle_alpha 90
_cell_angle_beta 101.500(17)
_cell_angle_gamma 90
_cell_formula_units_Z 4
_cell_length_a 12.544(5)
_cell_length_b 24.608(8)
_cell_length_c 15.960(5)
_cell_measurement_reflns_used 9729
_cell_measurement_temperature 110
_cell_measurement_theta_max 24.82
_cell_measurement_theta_min 2.73
_cell_volume 4828(3)
_computing_cell_refinement SAINT
_computing_data_collection Apex3
_computing_data_reduction SAINT
_computing_molecular_graphics 'Olex2 1.5 (Dolomanov et al., 2009)'
_computing_publication_material 'Olex2 1.5 (Dolomanov et al., 2009)'
_computing_structure_refinement SHELXL
_computing_structure_solution SHELXT
_diffrn_ambient_temperature 110
_diffrn_detector 'CCD plate'
_diffrn_detector_type 'Bruker Apex2'
_diffrn_measured_fraction_theta_full 0.998
_diffrn_measured_fraction_theta_max 0.996
_diffrn_measurement_device '\k-geometry diffractometer'
_diffrn_measurement_device_type 'Bruker Kappa Axis Apex2'
_diffrn_measurement_method '\w scans'
_diffrn_radiation_type MoK\a
_diffrn_radiation_wavelength 0.71073
_diffrn_reflns_av_R_equivalents 0.1320
_diffrn_reflns_av_unetI/netI 0.0395
_diffrn_reflns_Laue_measured_fraction_full 0.998
_diffrn_reflns_Laue_measured_fraction_max 0.996
_diffrn_reflns_limit_h_max 15
_diffrn_reflns_limit_h_min -15
_diffrn_reflns_limit_k_max 29
_diffrn_reflns_limit_k_min -29
_diffrn_reflns_limit_l_max 19
_diffrn_reflns_limit_l_min -19
_diffrn_reflns_number 193326
_diffrn_reflns_point_group_measured_fraction_full 0.998
_diffrn_reflns_point_group_measured_fraction_max 0.996
_diffrn_reflns_theta_full 25.242
_diffrn_reflns_theta_max 25.412
_diffrn_reflns_theta_min 2.836
_diffrn_source 'sealed tube'
_exptl_absorpt_coefficient_mu 0.863
_exptl_absorpt_correction_T_max 1.0
_exptl_absorpt_correction_T_min 0.9216
_exptl_absorpt_correction_type multi-scan
_exptl_absorpt_process_details SADABS
_exptl_crystal_colour red
_exptl_crystal_colour_primary red
_exptl_crystal_density_diffrn 1.361
_exptl_crystal_description prism
_exptl_crystal_F_000 2072
_exptl_crystal_size_max 0.129
_exptl_crystal_size_mid 0.101
_exptl_crystal_size_min 0.058
_refine_diff_density_max 0.800
_refine_diff_density_min -0.483
_refine_diff_density_rms 0.079
_refine_ls_extinction_method none
_refine_ls_goodness_of_fit_ref 1.021
_refine_ls_hydrogen_treatment constr
_refine_ls_matrix_type full
_refine_ls_number_parameters 543
_refine_ls_number_reflns 8858
_refine_ls_number_restraints 585
_refine_ls_restrained_S_all 0.994
_refine_ls_R_factor_all 0.0522
_refine_ls_R_factor_gt 0.0348
_refine_ls_shift/su_max 0.001
_refine_ls_shift/su_mean 0.000
_refine_ls_structure_factor_coef Fsqd
_refine_ls_weighting_details 'w=1/[\s^2^(Fo^2^)+(0.0288P)^2^+8.0854P] where P=(Fo^2^+2Fc^2^)/3'
_refine_ls_weighting_scheme calc
_refine_ls_wR_factor_gt 0.0754
_refine_ls_wR_factor_ref 0.0836
_reflns_Friedel_coverage 0.000
_reflns_number_gt 6986
_reflns_number_total 8858
_reflns_threshold_expression 'I > 2\s(I)'
_cod_data_source_file d4cc06176d3.cif
_cod_data_source_block Complex_5
_cod_original_cell_volume 4827(3)
_cod_database_code 7134135
_shelx_shelxl_version_number 2019/3
_shelx_space_group_comment
;
The symmetry employed for this shelxl refinement is uniquely defined
by the following loop, which should always be used as a source of
symmetry information in preference to the above space-group names.
They are only intended as comments.
;
_shelx_estimated_absorpt_t_max 0.952
_shelx_estimated_absorpt_t_min 0.897
_olex2_refinement_description
;
1. Shared sites
{P1, P1'}
{P2, P2'}
{C15, C15'}
{C22, C22'}
{C23, C23'}
2. Restrained distances
 P1-C11 = P1'-C11' = P2-C12 = P2'-C12'
 1.85 with sigma of 0.008
3. Uiso/Uaniso restraints and constraints
Uanis(P1) = Uanis(P1')
Uanis(P2) = Uanis(P2')
Uanis(C15) = Uanis(C15')
Uanis(C22) = Uanis(C22')
Uanis(C23) = Uanis(C23')
Uanis(C11) = Uanis(C11')
Uanis(C12) = Uanis(C12')
Uanis(C13) = Uanis(C13')
Uanis(C14) = Uanis(C14')
4. Rigid body (RIGU) restrains
 All non-hydrogen atoms
 with sigma for 1-2 distances of 0.004 and sigma for 1-3 distances of 0.004
5. Same fragment restrains
{C22, C23, C24} sigma for 1-2: 0.02, 1-3: 0.04
as in
{C22', C23', C24'}
{C11, C12, C13, C14, C15} sigma for 1-2: 0.02, 1-3: 0.04
as in
{C11', C12', C13', C14', C15'}
6. Others
 Sof(P1')=Sof(P2')=Sof(C11')=Sof(H11C)=Sof(H11D)=Sof(C12')=Sof(H12C)=Sof(H12D)=
 Sof(C13')=Sof(H13C)=Sof(H13D)=Sof(C14')=Sof(H14C)=Sof(H14D)=Sof(C15')=
 Sof(H15D)=Sof(H15E)=Sof(H15F)=1-FVAR(1)
 Sof(P1)=Sof(P2)=Sof(C11)=Sof(H11A)=Sof(H11B)=Sof(C12)=Sof(H12A)=Sof(H12B)=
 Sof(C13)=Sof(H13A)=Sof(H13B)=Sof(C14)=Sof(H14A)=Sof(H14B)=Sof(C15)=Sof(H15A)=
 Sof(H15B)=Sof(H15C)=FVAR(1)
 Sof(C22')=Sof(H22C)=Sof(H22D)=Sof(C23')=Sof(H23C)=Sof(H23D)=Sof(C24')=
 Sof(H24D)=Sof(H24E)=Sof(H24F)=1-FVAR(2)
 Sof(C22)=Sof(H22A)=Sof(H22B)=Sof(C23)=Sof(H23A)=Sof(H23B)=Sof(C24)=Sof(H24A)=
 Sof(H24B)=Sof(H24C)=FVAR(2)
7.a Secondary CH2 refined with riding coordinates:
 C1(H1A,H1B), C11(H11A,H11B), C12(H12A,H12B), C13(H13A,H13B), C14(H14A,H14B),
 C11'(H11C,H11D), C12'(H12C,H12D), C13'(H13C,H13D), C14'(H14C,H14D), C16(H16A,
 H16B), C17(H17A,H17B), C19(H19A,H19B), C20(H20A,H20B), C22(H22A,H22B),
 C23(H23A,H23B), C22'(H22C,H22D), C23'(H23C,H23D), C25(H25A,H25B), C26(H26A,
 H26B)
7.b Me refined with riding coordinates:
 C15(H15A,H15B,H15C), C15'(H15D,H15E,H15F), C24(H24A,H24B,H24C), C24'(H24D,
 H24E,H24F)
7.c Aromatic/amide H refined with riding coordinates:
 C28(H28), C29(H29), C30(H30), C31(H31), C32(H32), C34(H34), C35(H35),
 C36(H36), C37(H37), C38(H38), C40(H40), C41(H41), C42(H42), C43(H43), C44(H44),
  C46(H46), C47(H47), C48(H48), C49(H49), C50(H50)
7.d Idealised Me refined as rotating group:
 C7(H7A,H7B,H7C), C8(H8A,H8B,H8C), C9(H9A,H9B,H9C), C10(H10A,H10B,H10C),
 C18(H18A,H18B,H18C), C21(H21A,H21B,H21C)
;
_olex2_submission_special_instructions 'No special instructions were received'

loop_
_space_group_symop_operation_xyz
'x, y, z'
'-x, y+1/2, -z+1/2'
'-x, -y, -z'
'x, -y-1/2, z-1/2'

loop_
_atom_site_label
_atom_site_type_symbol
_atom_site_fract_x
_atom_site_fract_y
_atom_site_fract_z
_atom_site_U_iso_or_equiv
_atom_site_adp_type
_atom_site_occupancy
_atom_site_site_symmetry_order
_atom_site_calc_flag
_atom_site_refinement_flags_posn
_atom_site_refinement_flags_adp
_atom_site_refinement_flags_occupancy
_atom_site_disorder_assembly
_atom_site_disorder_group
Rh1 Rh 0.23503(2) 0.63736(2) 0.34706(2) 0.01852(7) Uani 1 1 d . . . . .
Fe1 Fe 0.41006(3) 0.77067(2) 0.36868(3) 0.01599(10) Uani 1 1 d . . . . .
Cl1 Cl 0.32669(6) 0.70282(3) 0.27475(4) 0.02212(17) Uani 1 1 d . . . . .
P1 P 0.29898(7) 0.83210(3) 0.29758(5) 0.02153(18) Uani 0.834(4) 1 d D . P A 1
P2 P 0.51137(7) 0.78563(4) 0.27294(5) 0.02630(19) Uani 0.834(4) 1 d D . P A 1
P1' P 0.29898(7) 0.83210(3) 0.29758(5) 0.02153(18) Uani 0.166(4) 1 d D . P A 2
P2' P 0.51137(7) 0.78563(4) 0.27294(5) 0.02630(19) Uani 0.166(4) 1 d D . P A 2
P3 P 0.14808(6) 0.58323(3) 0.41481(5) 0.02028(17) Uani 1 1 d . . . . .
P4 P 0.18101(7) 0.58260(3) 0.23367(5) 0.02108(18) Uani 1 1 d . . . . .
C1 C 0.2758(3) 0.68496(13) 0.46132(19) 0.0225(7) Uani 1 1 d . . . . .
H1A H 0.209563 0.704863 0.468287 0.027 Uiso 1 1 calc R U . . .
H1B H 0.294189 0.659522 0.510127 0.027 Uiso 1 1 calc R U . . .
C2 C 0.3658(2) 0.72513(12) 0.46890(18) 0.0190(6) Uani 1 1 d . . . . .
C3 C 0.3605(2) 0.78151(12) 0.48729(18) 0.0187(6) Uani 1 1 d . . . . .
C4 C 0.4648(2) 0.80556(12) 0.48895(17) 0.0188(6) Uani 1 1 d . . . . .
C5 C 0.5367(2) 0.76266(12) 0.47530(18) 0.0189(6) Uani 1 1 d . . . . .
C6 C 0.4762(2) 0.71346(12) 0.46151(18) 0.0185(6) Uani 1 1 d . . . . .
C7 C 0.2687(3) 0.80894(13) 0.5183(2) 0.0242(7) Uani 1 1 d . . . . .
H7A H 0.280592 0.806221 0.580761 0.036 Uiso 1 1 calc R U . . .
H7B H 0.199898 0.791205 0.492909 0.036 Uiso 1 1 calc R U . . .
H7C H 0.265698 0.847311 0.501555 0.036 Uiso 1 1 calc R U . . .
C8 C 0.4980(3) 0.86248(13) 0.5161(2) 0.0260(7) Uani 1 1 d . . . . .
H8A H 0.525149 0.863404 0.578027 0.039 Uiso 1 1 calc R U . . .
H8B H 0.434980 0.886677 0.501096 0.039 Uiso 1 1 calc R U . . .
H8C H 0.555408 0.874552 0.486767 0.039 Uiso 1 1 calc R U . . .
C9 C 0.6583(2) 0.76750(14) 0.4894(2) 0.0259(7) Uani 1 1 d . . . . .
H9A H 0.690516 0.756194 0.547829 0.039 Uiso 1 1 calc R U . . .
H9B H 0.678197 0.805322 0.480884 0.039 Uiso 1 1 calc R U . . .
H9C H 0.685633 0.744125 0.448603 0.039 Uiso 1 1 calc R U . . .
C10 C 0.5195(3) 0.65796(12) 0.4496(2) 0.0234(7) Uani 1 1 d . . . . .
H10A H 0.522786 0.636725 0.502051 0.035 Uiso 1 1 calc R U . . .
H10B H 0.592656 0.661053 0.437157 0.035 Uiso 1 1 calc R U . . .
H10C H 0.471468 0.639733 0.401971 0.035 Uiso 1 1 calc R U . . .
C11 C 0.3521(3) 0.85392(16) 0.2007(2) 0.0252(9) Uani 0.834(4) 1 d D . P A 1
H11A H 0.290505 0.862136 0.153110 0.030 Uiso 0.834(4) 1 calc R U P A 1
H11B H 0.396436 0.887267 0.213817 0.030 Uiso 0.834(4) 1 calc R U P A 1
C12 C 0.4209(3) 0.80894(19) 0.1744(2) 0.0260(10) Uani 0.834(4) 1 d D . P A 1
H12A H 0.463850 0.822700 0.133201 0.031 Uiso 0.834(4) 1 calc R U P A 1
H12B H 0.374188 0.778750 0.147374 0.031 Uiso 0.834(4) 1 calc R U P A 1
C13 C 0.1617(3) 0.81064(16) 0.2494(3) 0.0253(9) Uani 0.834(4) 1 d D . P A 1
H13A H 0.123539 0.841108 0.215533 0.030 Uiso 0.834(4) 1 calc R U P A 1
H13B H 0.165809 0.780173 0.209662 0.030 Uiso 0.834(4) 1 calc R U P A 1
C14 C 0.0962(3) 0.79281(19) 0.3144(3) 0.0313(10) Uani 0.834(4) 1 d D . P A 1
H14A H 0.091689 0.823476 0.353703 0.038 Uiso 0.834(4) 1 calc R U P A 1
H14B H 0.135157 0.762744 0.348752 0.038 Uiso 0.834(4) 1 calc R U P A 1
C15 C -0.0214(3) 0.77356(16) 0.2745(2) 0.0380(9) Uani 0.834(4) 1 d D . P A 1
H15A H -0.058753 0.762687 0.320259 0.057 Uiso 0.834(4) 1 calc R U P A 1
H15B H -0.061397 0.803359 0.241627 0.057 Uiso 0.834(4) 1 calc R U P A 1
H15C H -0.017871 0.742546 0.236670 0.057 Uiso 0.834(4) 1 calc R U P A 1
C11' C 0.2992(14) 0.8276(9) 0.1836(5) 0.0252(9) Uani 0.166(4) 1 d D . P A 2
H11C H 0.268153 0.792923 0.158110 0.030 Uiso 0.166(4) 1 calc R U P A 2
H11D H 0.261906 0.858663 0.150884 0.030 Uiso 0.166(4) 1 calc R U P A 2
C12' C 0.4230(14) 0.8301(8) 0.1929(12) 0.0260(10) Uani 0.166(4) 1 d D . P A 2
H12C H 0.445574 0.868151 0.206493 0.031 Uiso 0.166(4) 1 calc R U P A 2
H12D H 0.439834 0.821818 0.136194 0.031 Uiso 0.166(4) 1 calc R U P A 2
C13' C 0.1451(14) 0.8236(8) 0.3000(13) 0.0253(9) Uani 0.166(4) 1 d D . P A 2
H13C H 0.136287 0.827564 0.359951 0.030 Uiso 0.166(4) 1 calc R U P A 2
H13D H 0.104910 0.853893 0.266988 0.030 Uiso 0.166(4) 1 calc R U P A 2
C14' C 0.0923(12) 0.7712(8) 0.2656(15) 0.0313(10) Uani 0.166(4) 1 d D . P A 2
H14C H 0.096671 0.766744 0.204687 0.038 Uiso 0.166(4) 1 calc R U P A 2
H14D H 0.129497 0.739992 0.298153 0.038 Uiso 0.166(4) 1 calc R U P A 2
C15' C -0.0214(3) 0.77356(16) 0.2745(2) 0.0380(9) Uani 0.166(4) 1 d D . P A 2
H15D H -0.058414 0.739879 0.252645 0.057 Uiso 0.166(4) 1 calc R U P A 2
H15E H -0.024592 0.777890 0.335025 0.057 Uiso 0.166(4) 1 calc R U P A 2
H15F H -0.057278 0.804527 0.241959 0.057 Uiso 0.166(4) 1 calc R U P A 2
C16 C 0.2831(3) 0.90004(13) 0.3403(2) 0.0295(8) Uani 1 1 d . . . . .
H16A H 0.249509 0.896020 0.391060 0.035 Uiso 1 1 calc R U . A 1
H16B H 0.356604 0.915575 0.360253 0.035 Uiso 1 1 calc R U . A 1
C17 C 0.2157(3) 0.94122(15) 0.2799(2) 0.0423(10) Uani 1 1 d . . . . .
H17A H 0.246285 0.944574 0.227589 0.051 Uiso 1 1 calc R U . . .
H17B H 0.140188 0.927634 0.262892 0.051 Uiso 1 1 calc R U . . .
C18 C 0.2140(4) 0.99692(15) 0.3208(3) 0.0502(11) Uani 1 1 d . . . . .
H18A H 0.167228 1.021353 0.280972 0.075 Uiso 1 1 calc R U . . .
H18B H 0.288007 1.011639 0.334208 0.075 Uiso 1 1 calc R U . . .
H18C H 0.185551 0.993674 0.373477 0.075 Uiso 1 1 calc R U . . .
C19 C 0.5749(3) 0.72853(16) 0.2237(2) 0.0374(9) Uani 1 1 d . . . . .
H19A H 0.521571 0.698421 0.212528 0.045 Uiso 1 1 calc R U . A 1
H19B H 0.588092 0.740965 0.167681 0.045 Uiso 1 1 calc R U . A 1
C20 C 0.6792(3) 0.70631(16) 0.2739(2) 0.0395(9) Uani 1 1 d . . . . .
H20A H 0.667169 0.693837 0.330234 0.047 Uiso 1 1 calc R U . . .
H20B H 0.733955 0.735782 0.284010 0.047 Uiso 1 1 calc R U . . .
C21 C 0.7240(4) 0.65928(16) 0.2295(2) 0.0441(10) Uani 1 1 d . . . . .
H21A H 0.791877 0.646348 0.265334 0.066 Uiso 1 1 calc R U . . .
H21B H 0.738093 0.671573 0.174285 0.066 Uiso 1 1 calc R U . . .
H21C H 0.670753 0.629625 0.220140 0.066 Uiso 1 1 calc R U . . .
C22 C 0.6200(3) 0.83661(15) 0.2951(2) 0.0341(8) Uani 0.907(8) 1 d D . P A 3
H22A H 0.590083 0.869484 0.317733 0.041 Uiso 0.907(8) 1 calc R U P A 3
H22B H 0.678030 0.822303 0.341144 0.041 Uiso 0.907(8) 1 calc R U P A 3
C23 C 0.6725(4) 0.85395(18) 0.2211(3) 0.0529(11) Uani 0.907(8) 1 d D . P A 3
H23A H 0.702595 0.821639 0.197004 0.063 Uiso 0.907(8) 1 calc R U P A 3
H23B H 0.616663 0.870321 0.175423 0.063 Uiso 0.907(8) 1 calc R U P A 3
C24 C 0.7616(5) 0.8943(2) 0.2502(5) 0.081(2) Uani 0.907(8) 1 d D . P A 3
H24A H 0.794126 0.904820 0.201602 0.122 Uiso 0.907(8) 1 calc R U P A 3
H24B H 0.731597 0.926479 0.273170 0.122 Uiso 0.907(8) 1 calc R U P A 3
H24C H 0.817421 0.877860 0.294723 0.122 Uiso 0.907(8) 1 calc R U P A 3
C22' C 0.6200(3) 0.83661(15) 0.2951(2) 0.0341(8) Uani 0.093(8) 1 d D . P A 4
H22C H 0.590083 0.869484 0.317733 0.041 Uiso 0.093(8) 1 calc R U P A 4
H22D H 0.678030 0.822303 0.341144 0.041 Uiso 0.093(8) 1 calc R U P A 4
C23' C 0.6725(4) 0.85395(18) 0.2211(3) 0.0529(11) Uani 0.093(8) 1 d D . P A 4
H23C H 0.752226 0.854149 0.242276 0.063 Uiso 0.093(8) 1 calc R U P A 4
H23D H 0.656757 0.825318 0.176744 0.063 Uiso 0.093(8) 1 calc R U P A 4
C24' C 0.642(3) 0.9068(11) 0.178(2) 0.045(11) Uani 0.093(8) 1 d D . P A 4
H24D H 0.683044 0.911836 0.132445 0.067 Uiso 0.093(8) 1 calc R U P A 4
H24E H 0.564254 0.907230 0.154253 0.067 Uiso 0.093(8) 1 calc R U P A 4
H24F H 0.660272 0.936226 0.220162 0.067 Uiso 0.093(8) 1 calc R U P A 4
C25 C 0.0563(3) 0.53865(13) 0.3397(2) 0.0252(7) Uani 1 1 d . . . . .
H25A H 0.035718 0.506414 0.370052 0.030 Uiso 1 1 calc R U . . .
H25B H -0.010723 0.558479 0.313518 0.030 Uiso 1 1 calc R U . . .
C26 C 0.1185(3) 0.52140(13) 0.2713(2) 0.0273(7) Uani 1 1 d . . . . .
H26A H 0.068401 0.504035 0.222985 0.033 Uiso 1 1 calc R U . . .
H26B H 0.175739 0.494812 0.295344 0.033 Uiso 1 1 calc R U . . .
C27 C 0.2254(3) 0.53471(12) 0.4911(2) 0.0229(7) Uani 1 1 d . . . . .
C28 C 0.3374(3) 0.54083(14) 0.5146(2) 0.0298(8) Uani 1 1 d . . . . .
H28 H 0.371547 0.570203 0.491654 0.036 Uiso 1 1 calc R U . . .
C29 C 0.4006(3) 0.50506(15) 0.5708(2) 0.0359(8) Uani 1 1 d . . . . .
H29 H 0.477052 0.510013 0.586387 0.043 Uiso 1 1 calc R U . . .
C30 C 0.3511(3) 0.46220(14) 0.6037(2) 0.0333(8) Uani 1 1 d . . . . .
H30 H 0.393775 0.437422 0.642022 0.040 Uiso 1 1 calc R U . . .
C31 C 0.2397(3) 0.45515(14) 0.5811(2) 0.0335(8) Uani 1 1 d . . . . .
H31 H 0.205842 0.425690 0.604084 0.040 Uiso 1 1 calc R U . . .
C32 C 0.1778(3) 0.49108(13) 0.5251(2) 0.0293(7) Uani 1 1 d . . . . .
H32 H 0.101375 0.485878 0.509463 0.035 Uiso 1 1 calc R U . . .
C33 C 0.0517(2) 0.61374(13) 0.4737(2) 0.0217(7) Uani 1 1 d . . . . .
C34 C -0.0152(3) 0.65456(14) 0.4314(2) 0.0288(7) Uani 1 1 d . . . . .
H34 H -0.006315 0.666119 0.376400 0.035 Uiso 1 1 calc R U . . .
C35 C -0.0941(3) 0.67838(15) 0.4681(2) 0.0336(8) Uani 1 1 d . . . . .
H35 H -0.139182 0.706031 0.438300 0.040 Uiso 1 1 calc R U . . .
C36 C -0.1078(3) 0.66230(15) 0.5479(2) 0.0341(8) Uani 1 1 d . . . . .
H36 H -0.163496 0.678107 0.572473 0.041 Uiso 1 1 calc R U . . .
C37 C -0.0406(3) 0.62335(15) 0.5919(2) 0.0326(8) Uani 1 1 d . . . . .
H37 H -0.048773 0.612828 0.647588 0.039 Uiso 1 1 calc R U . . .
C38 C 0.0394(3) 0.59922(13) 0.5551(2) 0.0255(7) Uani 1 1 d . . . . .
H38 H 0.086025 0.572548 0.586150 0.031 Uiso 1 1 calc R U . . .
C39 C 0.0755(3) 0.60623(13) 0.1435(2) 0.0244(7) Uani 1 1 d . . . . .
C40 C 0.0685(3) 0.66163(15) 0.1301(2) 0.0318(8) Uani 1 1 d . . . . .
H40 H 0.115380 0.685204 0.167775 0.038 Uiso 1 1 calc R U . . .
C41 C -0.0063(3) 0.68343(17) 0.0621(2) 0.0413(9) Uani 1 1 d . . . . .
H41 H -0.009650 0.721609 0.053186 0.050 Uiso 1 1 calc R U . . .
C42 C -0.0749(3) 0.64975(18) 0.0082(3) 0.0460(10) Uani 1 1 d . . . . .
H42 H -0.125930 0.664636 -0.038214 0.055 Uiso 1 1 calc R U . . .
C43 C -0.0704(3) 0.59423(19) 0.0210(3) 0.0484(10) Uani 1 1 d . . . . .
H43 H -0.118607 0.570956 -0.016199 0.058 Uiso 1 1 calc R U . . .
C44 C 0.0047(3) 0.57260(16) 0.0881(2) 0.0393(9) Uani 1 1 d . . . . .
H44 H 0.007994 0.534377 0.096538 0.047 Uiso 1 1 calc R U . . .
C45 C 0.2811(3) 0.55055(12) 0.1792(2) 0.0236(7) Uani 1 1 d . . . . .
C46 C 0.3823(3) 0.54093(18) 0.2278(3) 0.0496(11) Uani 1 1 d . . . . .
H46 H 0.398511 0.553094 0.285392 0.060 Uiso 1 1 calc R U . . .
C47 C 0.4615(4) 0.5138(2) 0.1947(3) 0.0605(14) Uani 1 1 d . . . . .
H47 H 0.530548 0.506929 0.230010 0.073 Uiso 1 1 calc R U . . .
C48 C 0.4406(3) 0.49685(15) 0.1110(2) 0.0357(8) Uani 1 1 d . . . . .
H48 H 0.494947 0.478513 0.087937 0.043 Uiso 1 1 calc R U . . .
C49 C 0.3416(3) 0.50668(16) 0.0619(2) 0.0386(9) Uani 1 1 d . . . . .
H49 H 0.326259 0.494993 0.004004 0.046 Uiso 1 1 calc R U . . .
C50 C 0.2622(3) 0.53363(15) 0.0951(2) 0.0353(8) Uani 1 1 d . . . . .
H50 H 0.193447 0.540566 0.059303 0.042 Uiso 1 1 calc R U . . .

loop_
_atom_site_aniso_label
_atom_site_aniso_U_11
_atom_site_aniso_U_22
_atom_site_aniso_U_33
_atom_site_aniso_U_23
_atom_site_aniso_U_13
_atom_site_aniso_U_12
Rh1 0.01990(13) 0.01814(13) 0.01777(13) 0.00005(10) 0.00437(9) -0.00120(10)
Fe1 0.0190(2) 0.0170(2) 0.0121(2) -0.00017(16) 0.00350(17) 0.00002(17)
Cl1 0.0304(4) 0.0214(4) 0.0149(4) -0.0017(3) 0.0053(3) -0.0061(3)
P1 0.0245(4) 0.0224(4) 0.0160(4) -0.0008(3) -0.0001(3) 0.0032(3)
P2 0.0233(4) 0.0387(5) 0.0178(4) 0.0035(4) 0.0061(3) -0.0034(4)
P1' 0.0245(4) 0.0224(4) 0.0160(4) -0.0008(3) -0.0001(3) 0.0032(3)
P2' 0.0233(4) 0.0387(5) 0.0178(4) 0.0035(4) 0.0061(3) -0.0034(4)
P3 0.0197(4) 0.0214(4) 0.0201(4) 0.0013(3) 0.0046(3) -0.0014(3)
P4 0.0235(4) 0.0202(4) 0.0193(4) -0.0004(3) 0.0036(3) -0.0018(3)
C1 0.0283(17) 0.0250(16) 0.0160(15) -0.0006(13) 0.0086(13) -0.0035(13)
C2 0.0266(16) 0.0205(15) 0.0104(14) -0.0006(12) 0.0051(12) 0.0015(12)
C3 0.0250(16) 0.0203(15) 0.0105(14) 0.0015(12) 0.0030(12) 0.0021(12)
C4 0.0249(16) 0.0217(15) 0.0087(14) -0.0012(12) 0.0009(12) 0.0004(12)
C5 0.0209(15) 0.0247(16) 0.0106(14) 0.0005(12) 0.0021(12) 0.0007(12)
C6 0.0235(15) 0.0187(15) 0.0132(14) 0.0009(12) 0.0033(12) 0.0027(12)
C7 0.0280(17) 0.0280(17) 0.0175(16) -0.0023(13) 0.0068(13) 0.0045(14)
C8 0.0352(19) 0.0206(16) 0.0206(16) -0.0029(13) 0.0021(14) -0.0022(14)
C9 0.0215(16) 0.0332(19) 0.0222(17) -0.0024(14) 0.0021(13) 0.0037(14)
C10 0.0264(17) 0.0203(15) 0.0237(17) 0.0002(13) 0.0058(14) 0.0019(13)
C11 0.031(2) 0.026(2) 0.0156(18) 0.0043(16) -0.0006(16) 0.0026(17)
C12 0.0321(19) 0.034(3) 0.013(2) -0.0015(17) 0.0068(16) -0.0051(19)
C13 0.0214(19) 0.029(2) 0.022(2) -0.0002(17) -0.0026(16) 0.0012(15)
C14 0.025(2) 0.037(2) 0.030(2) 0.0041(19) 0.0024(18) 0.0030(18)
C15 0.0284(18) 0.042(2) 0.042(2) 0.0042(18) 0.0048(16) 0.0015(16)
C11' 0.031(2) 0.026(2) 0.0156(18) 0.0043(16) -0.0006(16) 0.0026(17)
C12' 0.0321(19) 0.034(3) 0.013(2) -0.0015(17) 0.0068(16) -0.0051(19)
C13' 0.0214(19) 0.029(2) 0.022(2) -0.0002(17) -0.0026(16) 0.0012(15)
C14' 0.025(2) 0.037(2) 0.030(2) 0.0041(19) 0.0024(18) 0.0030(18)
C15' 0.0284(18) 0.042(2) 0.042(2) 0.0042(18) 0.0048(16) 0.0015(16)
C16 0.0351(19) 0.0233(17) 0.0260(18) 0.0000(14) -0.0037(15) 0.0043(14)
C17 0.055(3) 0.031(2) 0.033(2) 0.0001(16) -0.0124(18) 0.0118(18)
C18 0.060(3) 0.030(2) 0.050(3) -0.0041(18) -0.016(2) 0.0186(19)
C19 0.035(2) 0.054(2) 0.0257(19) -0.0095(17) 0.0126(15) -0.0142(17)
C20 0.050(2) 0.042(2) 0.0274(19) -0.0043(16) 0.0091(17) -0.0061(18)
C21 0.060(3) 0.042(2) 0.029(2) -0.0029(17) 0.0083(18) 0.008(2)
C22 0.0270(18) 0.037(2) 0.040(2) 0.0059(16) 0.0095(15) -0.0081(15)
C23 0.051(3) 0.050(3) 0.068(3) 0.010(2) 0.034(2) -0.008(2)
C24 0.085(4) 0.036(3) 0.149(6) -0.015(3) 0.087(4) -0.022(3)
C22' 0.0270(18) 0.037(2) 0.040(2) 0.0059(16) 0.0095(15) -0.0081(15)
C23' 0.051(3) 0.050(3) 0.068(3) 0.010(2) 0.034(2) -0.008(2)
C24' 0.03(2) 0.048(15) 0.05(2) 0.008(14) -0.007(17) -0.031(13)
C25 0.0241(17) 0.0258(17) 0.0255(17) 0.0021(14) 0.0041(13) -0.0068(14)
C26 0.0351(19) 0.0218(17) 0.0251(17) -0.0007(13) 0.0062(14) -0.0065(14)
C27 0.0256(16) 0.0212(16) 0.0229(16) -0.0003(13) 0.0071(13) 0.0020(13)
C28 0.0277(17) 0.0313(19) 0.0313(19) 0.0062(15) 0.0081(15) 0.0000(14)
C29 0.0280(19) 0.043(2) 0.037(2) 0.0082(17) 0.0067(16) 0.0096(16)
C30 0.041(2) 0.0304(19) 0.0277(19) 0.0042(15) 0.0041(16) 0.0120(16)
C31 0.044(2) 0.0244(18) 0.0319(19) 0.0053(15) 0.0066(16) -0.0024(15)
C32 0.0303(18) 0.0256(17) 0.0318(19) 0.0010(14) 0.0055(15) -0.0053(14)
C33 0.0177(15) 0.0224(16) 0.0251(16) -0.0021(13) 0.0049(13) -0.0047(12)
C34 0.0251(17) 0.0302(18) 0.0317(19) 0.0038(14) 0.0069(14) 0.0010(14)
C35 0.0263(18) 0.034(2) 0.040(2) -0.0006(16) 0.0054(15) 0.0054(15)
C36 0.0282(19) 0.040(2) 0.036(2) -0.0088(16) 0.0107(15) 0.0011(15)
C37 0.0302(19) 0.041(2) 0.0282(18) -0.0068(15) 0.0088(15) -0.0047(15)
C38 0.0248(17) 0.0266(17) 0.0247(17) -0.0016(13) 0.0037(14) -0.0034(14)
C39 0.0206(16) 0.0301(17) 0.0233(17) 0.0011(13) 0.0061(13) -0.0018(13)
C40 0.0291(19) 0.0347(19) 0.0299(19) -0.0007(15) 0.0014(15) 0.0019(15)
C41 0.039(2) 0.040(2) 0.043(2) 0.0091(17) 0.0030(17) 0.0102(17)
C42 0.028(2) 0.065(3) 0.040(2) 0.0090(19) -0.0057(17) 0.0083(18)
C43 0.034(2) 0.066(3) 0.039(2) -0.001(2) -0.0081(17) -0.011(2)
C44 0.033(2) 0.043(2) 0.039(2) -0.0009(17) -0.0018(16) -0.0087(16)
C45 0.0288(17) 0.0196(16) 0.0222(16) 0.0019(13) 0.0049(13) -0.0002(13)
C46 0.040(2) 0.071(3) 0.033(2) -0.022(2) -0.0047(17) 0.021(2)
C47 0.039(2) 0.092(4) 0.045(2) -0.023(2) -0.0055(19) 0.026(2)
C48 0.038(2) 0.037(2) 0.035(2) -0.0056(16) 0.0136(16) 0.0083(17)
C49 0.044(2) 0.048(2) 0.0239(18) -0.0082(16) 0.0083(16) 0.0008(18)
C50 0.033(2) 0.045(2) 0.0264(18) -0.0051(16) 0.0013(15) 0.0029(16)

loop_
_atom_type_symbol
_atom_type_description
_atom_type_scat_dispersion_real
_atom_type_scat_dispersion_imag
_atom_type_scat_source
C C 0.0033 0.0016 'International Tables Vol C Tables 4.2.6.8 and 6.1.1.4'
H H 0.0000 0.0000 'International Tables Vol C Tables 4.2.6.8 and 6.1.1.4'
P P 0.1023 0.0942 'International Tables Vol C Tables 4.2.6.8 and 6.1.1.4'
Cl Cl 0.1484 0.1585 'International Tables Vol C Tables 4.2.6.8 and 6.1.1.4'
Fe Fe 0.3463 0.8444 'International Tables Vol C Tables 4.2.6.8 and 6.1.1.4'
Rh Rh -1.1178 0.9187 'International Tables Vol C Tables 4.2.6.8 and 6.1.1.4'

loop_
_geom_angle_atom_site_label_1
_geom_angle_atom_site_label_2
_geom_angle_atom_site_label_3
_geom_angle
_geom_angle_site_symmetry_1
_geom_angle_site_symmetry_3
_geom_angle_publ_flag
P3 Rh1 Cl1 176.29(3) . . ?
P3 Rh1 P4 86.08(4) . . ?
P4 Rh1 Cl1 96.40(4) . . ?
C1 Rh1 Cl1 89.21(9) . . ?
C1 Rh1 P3 88.26(9) . . ?
C1 Rh1 P4 174.28(8) . . ?
P1 Fe1 Cl1 90.21(4) . . ?
P2 Fe1 Cl1 85.48(4) . . ?
P2 Fe1 P1 85.49(4) . . ?
P1' Fe1 Cl1 90.21(4) . . ?
P2' Fe1 Cl1 85.48(4) . . ?
P2' Fe1 P1' 85.49(4) . . ?
C2 Fe1 Cl1 87.45(9) . . ?
C2 Fe1 P1 121.12(9) . . ?
C2 Fe1 P2 152.48(9) . . ?
C2 Fe1 P1' 121.12(9) . . ?
C2 Fe1 P2' 152.48(9) . . ?
C2 Fe1 C3 39.21(11) . . ?
C3 Fe1 Cl1 119.12(9) . . ?
C3 Fe1 P1 96.04(8) . . ?
C3 Fe1 P2 155.29(9) . . ?
C3 Fe1 P1' 96.04(8) . . ?
C3 Fe1 P2' 155.29(9) . . ?
C4 Fe1 Cl1 154.46(9) . . ?
C4 Fe1 P1 104.40(9) . . ?
C4 Fe1 P2 116.02(9) . . ?
C4 Fe1 P1' 104.40(9) . . ?
C4 Fe1 P2' 116.02(9) . . ?
C4 Fe1 C2 67.10(12) . . ?
C4 Fe1 C3 39.70(12) . . ?
C4 Fe1 C5 40.06(11) . . ?
C4 Fe1 C6 67.33(12) . . ?
C5 Fe1 Cl1 128.46(9) . . ?
C5 Fe1 P1 141.31(9) . . ?
C5 Fe1 P2 97.49(9) . . ?
C5 Fe1 P1' 141.31(9) . . ?
C5 Fe1 P2' 97.49(9) . . ?
C5 Fe1 C2 66.82(12) . . ?
C5 Fe1 C3 66.20(12) . . ?
C6 Fe1 Cl1 92.12(9) . . ?
C6 Fe1 P1 160.82(9) . . ?
C6 Fe1 P2 113.67(9) . . ?
C6 Fe1 P1' 160.82(9) . . ?
C6 Fe1 P2' 113.67(9) . . ?
C6 Fe1 C2 40.07(12) . . ?
C6 Fe1 C3 66.32(11) . . ?
C6 Fe1 C5 39.75(12) . . ?
Fe1 Cl1 Rh1 111.42(4) . . ?
C11 P1 Fe1 109.09(13) . . ?
C13 P1 Fe1 117.73(13) . . ?
C13 P1 C11 101.31(18) . . ?
C13 P1 C16 104.98(18) . . ?
C16 P1 Fe1 122.51(11) . . ?
C16 P1 C11 97.37(17) . . ?
C12 P2 Fe1 107.56(14) . . ?
C12 P2 C19 96.76(18) . . ?
C19 P2 Fe1 121.33(13) . . ?
C22 P2 Fe1 119.31(12) . . ?
C22 P2 C12 105.08(19) . . ?
C22 P2 C19 103.50(17) . . ?
C11' P1' Fe1 110.1(6) . . ?
C11' P1' C13' 102.2(8) . . ?
C11' P1' C16 116.7(7) . . ?
C13' P1' Fe1 116.2(6) . . ?
C16 P1' Fe1 122.51(11) . . ?
C16 P1' C13' 84.8(6) . . ?
C12' P2' Fe1 103.1(7) . . ?
C19 P2' Fe1 121.33(13) . . ?
C19 P2' C12' 113.4(8) . . ?
C22' P2' Fe1 119.31(12) . . ?
C22' P2' C12' 92.8(7) . . ?
C22' P2' C19 103.50(17) . . ?
C25 P3 Rh1 110.81(11) . . ?
C27 P3 Rh1 118.88(11) . . ?
C27 P3 C25 102.84(15) . . ?
C33 P3 Rh1 117.23(11) . . ?
C33 P3 C25 100.74(15) . . ?
C33 P3 C27 103.97(14) . . ?
C26 P4 Rh1 107.76(11) . . ?
C39 P4 Rh1 119.56(11) . . ?
C39 P4 C26 103.03(15) . . ?
C45 P4 Rh1 120.79(11) . . ?
C45 P4 C26 100.23(15) . . ?
C45 P4 C39 102.54(15) . . ?
Rh1 C1 H1A 107.6 . . ?
Rh1 C1 H1B 107.6 . . ?
H1A C1 H1B 107.1 . . ?
C2 C1 Rh1 118.8(2) . . ?
C2 C1 H1A 107.6 . . ?
C2 C1 H1B 107.6 . . ?
C1 C2 Fe1 126.9(2) . . ?
C3 C2 Fe1 70.70(17) . . ?
C3 C2 C1 126.8(3) . . ?
C3 C2 C6 107.2(3) . . ?
C6 C2 Fe1 69.06(16) . . ?
C6 C2 C1 125.9(3) . . ?
C2 C3 Fe1 70.10(16) . . ?
C2 C3 C4 109.1(3) . . ?
C2 C3 C7 125.2(3) . . ?
C4 C3 Fe1 68.88(16) . . ?
C4 C3 C7 124.5(3) . . ?
C7 C3 Fe1 136.9(2) . . ?
C3 C4 Fe1 71.42(16) . . ?
C3 C4 C5 107.0(3) . . ?
C3 C4 C8 126.2(3) . . ?
C5 C4 Fe1 70.07(16) . . ?
C5 C4 C8 125.8(3) . . ?
C8 C4 Fe1 132.1(2) . . ?
C4 C5 Fe1 69.86(16) . . ?
C4 C5 C9 124.8(3) . . ?
C6 C5 Fe1 70.08(17) . . ?
C6 C5 C4 108.6(3) . . ?
C6 C5 C9 125.8(3) . . ?
C9 C5 Fe1 134.2(2) . . ?
C2 C6 Fe1 70.87(16) . . ?
C2 C6 C10 124.8(3) . . ?
C5 C6 Fe1 70.17(17) . . ?
C5 C6 C2 108.0(3) . . ?
C5 C6 C10 126.9(3) . . ?
C10 C6 Fe1 128.9(2) . . ?
C3 C7 H7A 109.5 . . ?
C3 C7 H7B 109.5 . . ?
C3 C7 H7C 109.5 . . ?
H7A C7 H7B 109.5 . . ?
H7A C7 H7C 109.5 . . ?
H7B C7 H7C 109.5 . . ?
C4 C8 H8A 109.5 . . ?
C4 C8 H8B 109.5 . . ?
C4 C8 H8C 109.5 . . ?
H8A C8 H8B 109.5 . . ?
H8A C8 H8C 109.5 . . ?
H8B C8 H8C 109.5 . . ?
C5 C9 H9A 109.5 . . ?
C5 C9 H9B 109.5 . . ?
C5 C9 H9C 109.5 . . ?
H9A C9 H9B 109.5 . . ?
H9A C9 H9C 109.5 . . ?
H9B C9 H9C 109.5 . . ?
C6 C10 H10A 109.5 . . ?
C6 C10 H10B 109.5 . . ?
C6 C10 H10C 109.5 . . ?
H10A C10 H10B 109.5 . . ?
H10A C10 H10C 109.5 . . ?
H10B C10 H10C 109.5 . . ?
P1 C11 H11A 109.8 . . ?
P1 C11 H11B 109.8 . . ?
H11A C11 H11B 108.2 . . ?
C12 C11 P1 109.5(3) . . ?
C12 C11 H11A 109.8 . . ?
C12 C11 H11B 109.8 . . ?
P2 C12 H12A 110.5 . . ?
P2 C12 H12B 110.5 . . ?
C11 C12 P2 106.3(3) . . ?
C11 C12 H12A 110.5 . . ?
C11 C12 H12B 110.5 . . ?
H12A C12 H12B 108.7 . . ?
P1 C13 H13A 109.0 . . ?
P1 C13 H13B 109.0 . . ?
H13A C13 H13B 107.8 . . ?
C14 C13 P1 113.1(3) . . ?
C14 C13 H13A 109.0 . . ?
C14 C13 H13B 109.0 . . ?
C13 C14 H14A 108.7 . . ?
C13 C14 H14B 108.7 . . ?
C13 C14 C15 114.1(3) . . ?
H14A C14 H14B 107.6 . . ?
C15 C14 H14A 108.7 . . ?
C15 C14 H14B 108.7 . . ?
C14 C15 H15A 109.5 . . ?
C14 C15 H15B 109.5 . . ?
C14 C15 H15C 109.5 . . ?
H15A C15 H15B 109.5 . . ?
H15A C15 H15C 109.5 . . ?
H15B C15 H15C 109.5 . . ?
P1' C11' H11C 112.6 . . ?
P1' C11' H11D 112.6 . . ?
H11C C11' H11D 110.1 . . ?
C12' C11' P1' 96.0(12) . . ?
C12' C11' H11C 112.6 . . ?
C12' C11' H11D 112.6 . . ?
P2' C12' H12C 107.4 . . ?
P2' C12' H12D 107.4 . . ?
C11' C12' P2' 119.6(12) . . ?
C11' C12' H12C 107.4 . . ?
C11' C12' H12D 107.4 . . ?
H12C C12' H12D 107.0 . . ?
P1' C13' H13C 108.1 . . ?
P1' C13' H13D 108.1 . . ?
H13C C13' H13D 107.3 . . ?
C14' C13' P1' 116.8(12) . . ?
C14' C13' H13C 108.1 . . ?
C14' C13' H13D 108.1 . . ?
C13' C14' H14C 110.3 . . ?
C13' C14' H14D 110.3 . . ?
H14C C14' H14D 108.5 . . ?
C15' C14' C13' 107.3(13) . . ?
C15' C14' H14C 110.3 . . ?
C15' C14' H14D 110.3 . . ?
C14' C15' H15D 109.5 . . ?
C14' C15' H15E 109.5 . . ?
C14' C15' H15F 109.5 . . ?
H15D C15' H15E 109.5 . . ?
H15D C15' H15F 109.5 . . ?
H15E C15' H15F 109.5 . . ?
P1 C16 H16A 108.0 . . ?
P1 C16 H16B 108.0 . . ?
H16A C16 H16B 107.2 . . ?
C17 C16 P1 117.2(2) . . ?
C17 C16 P1' 117.2(2) . . ?
C17 C16 H16A 108.0 . . ?
C17 C16 H16B 108.0 . . ?
C16 C17 H17A 109.1 . . ?
C16 C17 H17B 109.1 . . ?
H17A C17 H17B 107.9 . . ?
C18 C17 C16 112.4(3) . . ?
C18 C17 H17A 109.1 . . ?
C18 C17 H17B 109.1 . . ?
C17 C18 H18A 109.5 . . ?
C17 C18 H18B 109.5 . . ?
C17 C18 H18C 109.5 . . ?
H18A C18 H18B 109.5 . . ?
H18A C18 H18C 109.5 . . ?
H18B C18 H18C 109.5 . . ?
P2 C19 H19A 108.1 . . ?
P2 C19 H19B 108.1 . . ?
H19A C19 H19B 107.3 . . ?
C20 C19 P2 116.9(2) . . ?
C20 C19 P2' 116.9(2) . . ?
C20 C19 H19A 108.1 . . ?
C20 C19 H19B 108.1 . . ?
C19 C20 H20A 108.9 . . ?
C19 C20 H20B 108.9 . . ?
C19 C20 C21 113.2(3) . . ?
H20A C20 H20B 107.8 . . ?
C21 C20 H20A 108.9 . . ?
C21 C20 H20B 108.9 . . ?
C20 C21 H21A 109.5 . . ?
C20 C21 H21B 109.5 . . ?
C20 C21 H21C 109.5 . . ?
H21A C21 H21B 109.5 . . ?
H21A C21 H21C 109.5 . . ?
H21B C21 H21C 109.5 . . ?
P2 C22 H22A 107.9 . . ?
P2 C22 H22B 107.9 . . ?
H22A C22 H22B 107.2 . . ?
C23 C22 P2 117.5(3) . . ?
C23 C22 H22A 107.9 . . ?
C23 C22 H22B 107.9 . . ?
C22 C23 H23A 109.5 . . ?
C22 C23 H23B 109.5 . . ?
H23A C23 H23B 108.1 . . ?
C24 C23 C22 110.9(4) . . ?
C24 C23 H23A 109.5 . . ?
C24 C23 H23B 109.5 . . ?
C23 C24 H24A 109.5 . . ?
C23 C24 H24B 109.5 . . ?
C23 C24 H24C 109.5 . . ?
H24A C24 H24B 109.5 . . ?
H24A C24 H24C 109.5 . . ?
H24B C24 H24C 109.5 . . ?
P2' C22' H22C 107.9 . . ?
P2' C22' H22D 107.9 . . ?
H22C C22' H22D 107.2 . . ?
C23' C22' P2' 117.5(3) . . ?
C23' C22' H22C 107.9 . . ?
C23' C22' H22D 107.9 . . ?
C22' C23' H23C 107.4 . . ?
C22' C23' H23D 107.4 . . ?
H23C C23' H23D 107.0 . . ?
C24' C23' C22' 119.5(16) . . ?
C24' C23' H23C 107.4 . . ?
C24' C23' H23D 107.4 . . ?
C23' C24' H24D 109.5 . . ?
C23' C24' H24E 109.5 . . ?
C23' C24' H24F 109.5 . . ?
H24D C24' H24E 109.5 . . ?
H24D C24' H24F 109.5 . . ?
H24E C24' H24F 109.5 . . ?
P3 C25 H25A 110.4 . . ?
P3 C25 H25B 110.4 . . ?
H25A C25 H25B 108.6 . . ?
C26 C25 P3 106.8(2) . . ?
C26 C25 H25A 110.4 . . ?
C26 C25 H25B 110.4 . . ?
P4 C26 H26A 110.0 . . ?
P4 C26 H26B 110.0 . . ?
C25 C26 P4 108.4(2) . . ?
C25 C26 H26A 110.0 . . ?
C25 C26 H26B 110.0 . . ?
H26A C26 H26B 108.4 . . ?
C28 C27 P3 118.7(2) . . ?
C28 C27 C32 117.9(3) . . ?
C32 C27 P3 123.3(3) . . ?
C27 C28 H28 119.2 . . ?
C29 C28 C27 121.5(3) . . ?
C29 C28 H28 119.2 . . ?
C28 C29 H29 120.4 . . ?
C30 C29 C28 119.3(3) . . ?
C30 C29 H29 120.4 . . ?
C29 C30 H30 119.8 . . ?
C29 C30 C31 120.3(3) . . ?
C31 C30 H30 119.8 . . ?
C30 C31 H31 120.1 . . ?
C32 C31 C30 119.8(3) . . ?
C32 C31 H31 120.1 . . ?
C27 C32 H32 119.4 . . ?
C31 C32 C27 121.2(3) . . ?
C31 C32 H32 119.4 . . ?
C34 C33 P3 116.2(2) . . ?
C38 C33 P3 125.7(3) . . ?
C38 C33 C34 118.1(3) . . ?
C33 C34 H34 119.5 . . ?
C35 C34 C33 120.9(3) . . ?
C35 C34 H34 119.5 . . ?
C34 C35 H35 119.9 . . ?
C36 C35 C34 120.3(3) . . ?
C36 C35 H35 119.9 . . ?
C35 C36 H36 120.1 . . ?
C37 C36 C35 119.8(3) . . ?
C37 C36 H36 120.1 . . ?
C36 C37 H37 119.9 . . ?
C36 C37 C38 120.1(3) . . ?
C38 C37 H37 119.9 . . ?
C33 C38 C37 120.6(3) . . ?
C33 C38 H38 119.7 . . ?
C37 C38 H38 119.7 . . ?
C40 C39 P4 116.4(2) . . ?
C40 C39 C44 118.4(3) . . ?
C44 C39 P4 125.1(3) . . ?
C39 C40 H40 119.6 . . ?
C39 C40 C41 120.9(3) . . ?
C41 C40 H40 119.6 . . ?
C40 C41 H41 120.0 . . ?
C42 C41 C40 119.9(4) . . ?
C42 C41 H41 120.0 . . ?
C41 C42 H42 119.9 . . ?
C41 C42 C43 120.2(4) . . ?
C43 C42 H42 119.9 . . ?
C42 C43 H43 120.1 . . ?
C42 C43 C44 119.8(4) . . ?
C44 C43 H43 120.1 . . ?
C39 C44 H44 119.6 . . ?
C43 C44 C39 120.8(4) . . ?
C43 C44 H44 119.6 . . ?
C46 C45 P4 116.7(3) . . ?
C46 C45 C50 117.3(3) . . ?
C50 C45 P4 125.9(3) . . ?
C45 C46 H46 119.3 . . ?
C45 C46 C47 121.4(4) . . ?
C47 C46 H46 119.3 . . ?
C46 C47 H47 119.8 . . ?
C48 C47 C46 120.3(4) . . ?
C48 C47 H47 119.8 . . ?
C47 C48 H48 120.5 . . ?
C49 C48 C47 118.9(3) . . ?
C49 C48 H48 120.5 . . ?
C48 C49 H49 119.6 . . ?
C48 C49 C50 120.8(3) . . ?
C50 C49 H49 119.6 . . ?
C45 C50 C49 121.2(3) . . ?
C45 C50 H50 119.4 . . ?
C49 C50 H50 119.4 . . ?

loop_
_geom_bond_atom_site_label_1
_geom_bond_atom_site_label_2
_geom_bond_distance
_geom_bond_site_symmetry_2
_geom_bond_publ_flag
Rh1 Cl1 2.4038(9) . ?
Rh1 P3 2.1455(9) . ?
Rh1 P4 2.2495(10) . ?
Rh1 C1 2.142(3) . ?
Fe1 Cl1 2.3458(10) . ?
Fe1 P1 2.2100(10) . ?
Fe1 P2 2.2045(11) . ?
Fe1 P1' 2.2100(10) . ?
Fe1 P2' 2.2045(11) . ?
Fe1 C2 2.116(3) . ?
Fe1 C3 2.124(3) . ?
Fe1 C4 2.090(3) . ?
Fe1 C5 2.093(3) . ?
Fe1 C6 2.091(3) . ?
P1 C11 1.880(4) . ?
P1 C13 1.819(4) . ?
P1 C16 1.831(3) . ?
P2 C12 1.838(4) . ?
P2 C19 1.864(4) . ?
P2 C22 1.834(4) . ?
P1' C11' 1.824(8) . ?
P1' C13' 1.949(18) . ?
P1' C16 1.831(3) . ?
P2' C12' 1.869(8) . ?
P2' C19 1.864(4) . ?
P2' C22' 1.834(4) . ?
P3 C25 1.848(3) . ?
P3 C27 1.838(3) . ?
P3 C33 1.834(3) . ?
P4 C26 1.852(3) . ?
P4 C39 1.845(3) . ?
P4 C45 1.842(3) . ?
C1 H1A 0.9900 . ?
C1 H1B 0.9900 . ?
C1 C2 1.487(4) . ?
C2 C3 1.422(4) . ?
C2 C6 1.442(4) . ?
C3 C4 1.431(4) . ?
C3 C7 1.502(4) . ?
C4 C5 1.433(4) . ?
C4 C8 1.500(4) . ?
C5 C6 1.422(4) . ?
C5 C9 1.502(4) . ?
C6 C10 1.496(4) . ?
C7 H7A 0.9800 . ?
C7 H7B 0.9800 . ?
C7 H7C 0.9800 . ?
C8 H8A 0.9800 . ?
C8 H8B 0.9800 . ?
C8 H8C 0.9800 . ?
C9 H9A 0.9800 . ?
C9 H9B 0.9800 . ?
C9 H9C 0.9800 . ?
C10 H10A 0.9800 . ?
C10 H10B 0.9800 . ?
C10 H10C 0.9800 . ?
C11 H11A 0.9900 . ?
C11 H11B 0.9900 . ?
C11 C12 1.513(5) . ?
C12 H12A 0.9900 . ?
C12 H12B 0.9900 . ?
C13 H13A 0.9900 . ?
C13 H13B 0.9900 . ?
C13 C14 1.511(5) . ?
C14 H14A 0.9900 . ?
C14 H14B 0.9900 . ?
C14 C15 1.559(5) . ?
C15 H15A 0.9800 . ?
C15 H15B 0.9800 . ?
C15 H15C 0.9800 . ?
C11' H11C 0.9900 . ?
C11' H11D 0.9900 . ?
C11' C12' 1.532(17) . ?
C12' H12C 0.9900 . ?
C12' H12D 0.9900 . ?
C13' H13C 0.9900 . ?
C13' H13D 0.9900 . ?
C13' C14' 1.504(17) . ?
C14' H14C 0.9900 . ?
C14' H14D 0.9900 . ?
C14' C15' 1.462(15) . ?
C15' H15D 0.9800 . ?
C15' H15E 0.9800 . ?
C15' H15F 0.9800 . ?
C16 H16A 0.9900 . ?
C16 H16B 0.9900 . ?
C16 C17 1.531(5) . ?
C17 H17A 0.9900 . ?
C17 H17B 0.9900 . ?
C17 C18 1.520(5) . ?
C18 H18A 0.9800 . ?
C18 H18B 0.9800 . ?
C18 H18C 0.9800 . ?
C19 H19A 0.9900 . ?
C19 H19B 0.9900 . ?
C19 C20 1.495(5) . ?
C20 H20A 0.9900 . ?
C20 H20B 0.9900 . ?
C20 C21 1.522(5) . ?
C21 H21A 0.9800 . ?
C21 H21B 0.9800 . ?
C21 H21C 0.9800 . ?
C22 H22A 0.9900 . ?
C22 H22B 0.9900 . ?
C22 C23 1.523(5) . ?
C23 H23A 0.9900 . ?
C23 H23B 0.9900 . ?
C23 C24 1.497(7) . ?
C24 H24A 0.9800 . ?
C24 H24B 0.9800 . ?
C24 H24C 0.9800 . ?
C22' H22C 0.9900 . ?
C22' H22D 0.9900 . ?
C22' C23' 1.523(5) . ?
C23' H23C 0.9900 . ?
C23' H23D 0.9900 . ?
C23' C24' 1.481(18) . ?
C24' H24D 0.9800 . ?
C24' H24E 0.9800 . ?
C24' H24F 0.9800 . ?
C25 H25A 0.9900 . ?
C25 H25B 0.9900 . ?
C25 C26 1.523(5) . ?
C26 H26A 0.9900 . ?
C26 H26B 0.9900 . ?
C27 C28 1.388(5) . ?
C27 C32 1.390(4) . ?
C28 H28 0.9500 . ?
C28 C29 1.387(5) . ?
C29 H29 0.9500 . ?
C29 C30 1.379(5) . ?
C30 H30 0.9500 . ?
C30 C31 1.383(5) . ?
C31 H31 0.9500 . ?
C31 C32 1.381(5) . ?
C32 H32 0.9500 . ?
C33 C34 1.394(5) . ?
C33 C38 1.386(4) . ?
C34 H34 0.9500 . ?
C34 C35 1.377(5) . ?
C35 H35 0.9500 . ?
C35 C36 1.377(5) . ?
C36 H36 0.9500 . ?
C36 C37 1.373(5) . ?
C37 H37 0.9500 . ?
C37 C38 1.393(5) . ?
C38 H38 0.9500 . ?
C39 C40 1.380(5) . ?
C39 C44 1.393(5) . ?
C40 H40 0.9500 . ?
C40 C41 1.393(5) . ?
C41 H41 0.9500 . ?
C41 C42 1.369(6) . ?
C42 H42 0.9500 . ?
C42 C43 1.381(6) . ?
C43 H43 0.9500 . ?
C43 C44 1.384(5) . ?
C44 H44 0.9500 . ?
C45 C46 1.369(5) . ?
C45 C50 1.379(5) . ?
C46 H46 0.9500 . ?
C46 C47 1.386(5) . ?
C47 H47 0.9500 . ?
C47 C48 1.374(5) . ?
C48 H48 0.9500 . ?
C48 C49 1.351(5) . ?
C49 H49 0.9500 . ?
C49 C50 1.387(5) . ?
C50 H50 0.9500 . ?

loop_
_geom_torsion_atom_site_label_1
_geom_torsion_atom_site_label_2
_geom_torsion_atom_site_label_3
_geom_torsion_atom_site_label_4
_geom_torsion
_geom_torsion_site_symmetry_1
_geom_torsion_site_symmetry_2
_geom_torsion_site_symmetry_3
_geom_torsion_site_symmetry_4
_geom_torsion_publ_flag
Rh1 P3 C25 C26 41.0(2) . . . . ?
Rh1 P3 C27 C28 11.6(3) . . . . ?
Rh1 P3 C27 C32 -166.6(2) . . . . ?
Rh1 P3 C33 C34 43.8(3) . . . . ?
Rh1 P3 C33 C38 -137.0(2) . . . . ?
Rh1 P4 C26 C25 36.7(2) . . . . ?
Rh1 P4 C39 C40 28.0(3) . . . . ?
Rh1 P4 C39 C44 -153.0(3) . . . . ?
Rh1 P4 C45 C46 27.9(3) . . . . ?
Rh1 P4 C45 C50 -154.7(3) . . . . ?
Rh1 C1 C2 Fe1 32.9(4) . . . . ?
Rh1 C1 C2 C3 125.5(3) . . . . ?
Rh1 C1 C2 C6 -56.6(4) . . . . ?
Fe1 P1 C11 C12 25.6(3) . . . . ?
Fe1 P1 C13 C14 63.7(3) . . . . ?
Fe1 P1 C16 C17 171.9(2) . . . . ?
Fe1 P2 C12 C11 49.6(3) . . . . ?
Fe1 P2 C19 C20 -82.2(3) . . . . ?
Fe1 P2 C22 C23 -167.8(3) . . . . ?
Fe1 P1' C11' C12' -51.5(13) . . . . ?
Fe1 P1' C16 C17 171.9(2) . . . . ?
Fe1 P2' C12' C11' -25.4(19) . . . . ?
Fe1 P2' C19 C20 -82.2(3) . . . . ?
Fe1 P2' C22' C23' -167.8(3) . . . . ?
Fe1 C2 C3 C4 -57.9(2) . . . . ?
Fe1 C2 C3 C7 134.0(3) . . . . ?
Fe1 C2 C6 C5 60.6(2) . . . . ?
Fe1 C2 C6 C10 -124.6(3) . . . . ?
Fe1 C3 C4 C5 -61.38(19) . . . . ?
Fe1 C3 C4 C8 129.0(3) . . . . ?
Fe1 C4 C5 C6 -59.6(2) . . . . ?
Fe1 C4 C5 C9 130.6(3) . . . . ?
Fe1 C5 C6 C2 -61.1(2) . . . . ?
Fe1 C5 C6 C10 124.3(3) . . . . ?
P1 C11 C12 P2 -46.2(4) . . . . ?
P1 C13 C14 C15 -179.3(3) . . . . ?
P1 C16 C17 C18 -176.6(3) . . . . ?
P2 C19 C20 C21 179.0(3) . . . . ?
P2 C22 C23 C24 -178.2(3) . . . . ?
P1' C11' C12' P2' 48.0(19) . . . . ?
P1' C13' C14' C15' 179.4(11) . . . . ?
P1' C16 C17 C18 -176.6(3) . . . . ?
P2' C19 C20 C21 179.0(3) . . . . ?
P2' C22' C23' C24' 103.0(17) . . . . ?
P3 C25 C26 P4 -47.6(3) . . . . ?
P3 C27 C28 C29 -178.9(3) . . . . ?
P3 C27 C32 C31 178.9(3) . . . . ?
P3 C33 C34 C35 176.9(3) . . . . ?
P3 C33 C38 C37 -176.7(2) . . . . ?
P4 C39 C40 C41 178.1(3) . . . . ?
P4 C39 C44 C43 -178.6(3) . . . . ?
P4 C45 C46 C47 175.7(4) . . . . ?
P4 C45 C50 C49 -175.7(3) . . . . ?
C1 C2 C3 Fe1 -122.1(3) . . . . ?
C1 C2 C3 C4 179.9(3) . . . . ?
C1 C2 C3 C7 11.9(5) . . . . ?
C1 C2 C6 Fe1 121.1(3) . . . . ?
C1 C2 C6 C5 -178.3(3) . . . . ?
C1 C2 C6 C10 -3.6(5) . . . . ?
C2 C3 C4 Fe1 58.7(2) . . . . ?
C2 C3 C4 C5 -2.7(3) . . . . ?
C2 C3 C4 C8 -172.3(3) . . . . ?
C3 C2 C6 Fe1 -60.71(19) . . . . ?
C3 C2 C6 C5 -0.1(3) . . . . ?
C3 C2 C6 C10 174.7(3) . . . . ?
C3 C4 C5 Fe1 62.25(19) . . . . ?
C3 C4 C5 C6 2.6(3) . . . . ?
C3 C4 C5 C9 -167.2(3) . . . . ?
C4 C5 C6 Fe1 59.5(2) . . . . ?
C4 C5 C6 C2 -1.6(3) . . . . ?
C4 C5 C6 C10 -176.2(3) . . . . ?
C6 C2 C3 Fe1 59.67(19) . . . . ?
C6 C2 C3 C4 1.7(3) . . . . ?
C6 C2 C3 C7 -166.3(3) . . . . ?
C7 C3 C4 Fe1 -133.2(3) . . . . ?
C7 C3 C4 C5 165.4(3) . . . . ?
C7 C3 C4 C8 -4.2(5) . . . . ?
C8 C4 C5 Fe1 -128.1(3) . . . . ?
C8 C4 C5 C6 172.3(3) . . . . ?
C8 C4 C5 C9 2.4(5) . . . . ?
C9 C5 C6 Fe1 -130.8(3) . . . . ?
C9 C5 C6 C2 168.1(3) . . . . ?
C9 C5 C6 C10 -6.5(5) . . . . ?
C11 P1 C13 C14 -177.5(3) . . . . ?
C11 P1 C16 C17 53.6(3) . . . . ?
C12 P2 C19 C20 162.5(3) . . . . ?
C12 P2 C22 C23 -47.2(3) . . . . ?
C13 P1 C11 C12 -99.3(3) . . . . ?
C13 P1 C16 C17 -50.2(3) . . . . ?
C11' P1' C16 C17 30.9(7) . . . . ?
C12' P2' C19 C20 154.2(8) . . . . ?
C12' P2' C22' C23' -61.2(8) . . . . ?
C13' P1' C11' C12' -175.7(12) . . . . ?
C13' P1' C16 C17 -70.2(7) . . . . ?
C16 P1 C11 C12 153.8(3) . . . . ?
C16 P1 C13 C14 -76.6(3) . . . . ?
C16 P1' C11' C12' 94.1(12) . . . . ?
C19 P2 C12 C11 175.5(3) . . . . ?
C19 P2 C22 C23 53.7(3) . . . . ?
C19 P2' C12' C11' 107.7(17) . . . . ?
C19 P2' C22' C23' 53.7(3) . . . . ?
C22 P2 C12 C11 -78.5(3) . . . . ?
C22 P2 C19 C20 55.1(3) . . . . ?
C22' P2' C12' C11' -146.3(17) . . . . ?
C22' P2' C19 C20 55.1(3) . . . . ?
C25 P3 C27 C28 134.5(3) . . . . ?
C25 P3 C27 C32 -43.8(3) . . . . ?
C25 P3 C33 C34 -76.5(3) . . . . ?
C25 P3 C33 C38 102.7(3) . . . . ?
C26 P4 C39 C40 147.4(3) . . . . ?
C26 P4 C39 C44 -33.6(3) . . . . ?
C26 P4 C45 C46 -90.0(3) . . . . ?
C26 P4 C45 C50 87.4(3) . . . . ?
C27 P3 C25 C26 -87.0(2) . . . . ?
C27 P3 C33 C34 177.2(2) . . . . ?
C27 P3 C33 C38 -3.6(3) . . . . ?
C27 C28 C29 C30 0.4(5) . . . . ?
C28 C27 C32 C31 0.6(5) . . . . ?
C28 C29 C30 C31 -0.2(5) . . . . ?
C29 C30 C31 C32 0.3(5) . . . . ?
C30 C31 C32 C27 -0.5(5) . . . . ?
C32 C27 C28 C29 -0.6(5) . . . . ?
C33 P3 C25 C26 165.8(2) . . . . ?
C33 P3 C27 C28 -120.9(3) . . . . ?
C33 P3 C27 C32 60.9(3) . . . . ?
C33 C34 C35 C36 0.3(5) . . . . ?
C34 C33 C38 C37 2.5(5) . . . . ?
C34 C35 C36 C37 1.7(5) . . . . ?
C35 C36 C37 C38 -1.5(5) . . . . ?
C36 C37 C38 C33 -0.6(5) . . . . ?
C38 C33 C34 C35 -2.4(5) . . . . ?
C39 P4 C26 C25 -90.6(2) . . . . ?
C39 P4 C45 C46 164.0(3) . . . . ?
C39 P4 C45 C50 -18.5(3) . . . . ?
C39 C40 C41 C42 0.8(6) . . . . ?
C40 C39 C44 C43 0.4(5) . . . . ?
C40 C41 C42 C43 0.0(6) . . . . ?
C41 C42 C43 C44 -0.6(6) . . . . ?
C42 C43 C44 C39 0.4(6) . . . . ?
C44 C39 C40 C41 -1.0(5) . . . . ?
C45 P4 C26 C25 163.8(2) . . . . ?
C45 P4 C39 C40 -108.8(3) . . . . ?
C45 P4 C39 C44 70.2(3) . . . . ?
C45 C46 C47 C48 1.4(8) . . . . ?
C46 C45 C50 C49 1.6(6) . . . . ?
C46 C47 C48 C49 -0.5(7) . . . . ?
C47 C48 C49 C50 0.3(6) . . . . ?
C48 C49 C50 C45 -0.9(6) . . . . ?
C50 C45 C46 C47 -1.9(6) . . . . ?
